data_4117185
loop_
_publ_author_name
'Musa A. Said'
'Melanie P\"ulm'
'Regine Herbst-Irmer'
'Kumara K. C. Swamy'

_publ_contact_author
;
      Dr. Regine Herbst-Irmer
      Institut f\"ur Anorganische Chemie
      Universit\"at G\"ottingen
      Tammannstr. 4
      37077 G\"ottingen
      Germany
;
_publ_contact_author_email rherbst@shelx.uni-ac.gwdg.de
_publ_contact_author_fax '049 551 392582'
_publ_contact_author_phone '049 551 393007'
_publ_section_title
;
 Bi- and Tricyclic Penta- and Hexacoordinated Phosphoranes with Varying
 Ring Sizes: Synthesis, Structures, and Reactivity
;
_journal_name_full 'Journal of the American Chemical Society'
_journal_page_first 9841
_journal_page_last 9849
_journal_paper_doi 10.1021/ja960554v
_journal_volume 118
_journal_year 1996
_chemical_formula_sum 'C33.67 H23.67 N O5.17 P'
_chemical_formula_weight 555.84
_chemical_name_systematic
;
 ?
;
_space_group_IT_number 148
_symmetry_cell_setting rhombohedral
_symmetry_space_group_name_Hall '-R 3'
_symmetry_space_group_name_H-M 'R -3 :H'
_atom_sites_solution_hydrogens geom
_atom_sites_solution_primary direct
_atom_sites_solution_secondary difmap
_audit_creation_method SHELXL
_cell_angle_alpha 90.00
_cell_angle_beta 90.00
_cell_angle_gamma 120.00
_cell_formula_units_Z 18
_cell_length_a 36.021(2)
_cell_length_b 36.021(2)
_cell_length_c 10.646(2)
_cell_measurement_reflns_used 48
_cell_measurement_temperature 153(2)
_cell_measurement_theta_max 12.5
_cell_measurement_theta_min 10
_cell_volume 11963(2)
_computing_cell_refinement 'Stoe DIF4'
_computing_data_collection 'Stoe DIF4'
_computing_data_reduction 'Stoe REDU4'
_computing_molecular_graphics 'Siemens SHELXTL-Plus'
_computing_publication_material 'SHELXL-93 (Sheldrick, 1993)'
_computing_structure_refinement 'SHELXL-93 (Sheldrick, 1993)'
_computing_structure_solution 'SHELXS-86 (Sheldrick, 1990)'
_diffrn_ambient_temperature 153(2)
_diffrn_measurement_device 'Stoe-Siemens-Huber four-circle-diffractometer'
_diffrn_measurement_method 'Profile data from 2theta/omega'
_diffrn_radiation_monochromator graphite
_diffrn_radiation_source 'fine-focus sealed tube'
_diffrn_radiation_type MoK\a
_diffrn_radiation_wavelength 0.71073
_diffrn_reflns_av_R_equivalents 0.0290
_diffrn_reflns_av_sigmaI/netI 0.0480
_diffrn_reflns_limit_h_max 33
_diffrn_reflns_limit_h_min -33
_diffrn_reflns_limit_k_max 38
_diffrn_reflns_limit_k_min -38
_diffrn_reflns_limit_l_max 11
_diffrn_reflns_limit_l_min -7
_diffrn_reflns_number 6273
_diffrn_reflns_theta_max 22.58
_diffrn_reflns_theta_min 3.79
_diffrn_standards_decay_% 0
_diffrn_standards_interval_time 90
_diffrn_standards_number 3
_exptl_absorpt_coefficient_mu 0.150
_exptl_crystal_colour yellow
_exptl_crystal_density_diffrn 1.389
_exptl_crystal_description blocks
_exptl_crystal_F_000 5202
_exptl_crystal_size_max 0.50
_exptl_crystal_size_mid 0.50
_exptl_crystal_size_min 0.50
_refine_diff_density_max 0.272
_refine_diff_density_min -0.268
_refine_diff_density_rms 0.041
_refine_ls_extinction_method none
_refine_ls_goodness_of_fit_all 1.030
_refine_ls_goodness_of_fit_obs 1.099
_refine_ls_matrix_type full
_refine_ls_number_parameters 381
_refine_ls_number_reflns 3498
_refine_ls_number_restraints 7
_refine_ls_restrained_S_all 1.030
_refine_ls_restrained_S_obs 1.098
_refine_ls_R_factor_all 0.0655
_refine_ls_R_factor_obs 0.0410
_refine_ls_shift/esd_max 0.000
_refine_ls_shift/esd_mean 0.000
_refine_ls_structure_factor_coef Fsqd
_refine_ls_weighting_details 'w=1/[\s^2^(Fo^2^)+(0.0474P)^2^+4.3632P] where P=(Fo^2^+2Fc^2^)/3'
_refine_ls_weighting_scheme calc
_refine_ls_wR_factor_all 0.0989
_refine_ls_wR_factor_obs 0.0889
_reflns_number_observed 2592
_reflns_number_total 3498
_reflns_observed_criterion >2sigma(I)
_cod_data_source_file ja960554v_4.cif
_cod_data_source_block kck40
_cod_depositor_comments
;
The following automatic conversions were performed:

'_refine_ls_weighting_scheme' value 'calc
w=1/[\s^2^(Fo^2^)+(0.0474P)^2^+4.3632P] where P=(Fo^2^+2Fc^2^)/3' was
changed to 'calc'. New tag '_refine_ls_weighting_details' was
created. The value of the new tag was set to
'w=1/[\s^2^(Fo^2^)+(0.0474P)^2^+4.3632P] where P=(Fo^2^+2Fc^2^)/3'.

Automatic conversion script
Id: cif_fix_values 3143 2015-03-26 13:38:13Z robertas 
;
_cod_original_cell_volume 11962.7(24)
_cod_original_sg_symbol_H-M 'R -3'
_cod_database_code 4117185

loop_
_symmetry_equiv_pos_as_xyz
'x, y, z'
'-y, x-y, z'
'-x+y, -x, z'
'x+2/3, y+1/3, z+1/3'
'-y+2/3, x-y+1/3, z+1/3'
'-x+y+2/3, -x+1/3, z+1/3'
'x+1/3, y+2/3, z+2/3'
'-y+1/3, x-y+2/3, z+2/3'
'-x+y+1/3, -x+2/3, z+2/3'
'-x, -y, -z'
'y, -x+y, -z'
'x-y, x, -z'
'-x+2/3, -y+1/3, -z+1/3'
'y+2/3, -x+y+1/3, -z+1/3'
'x-y+2/3, x+1/3, -z+1/3'
'-x+1/3, -y+2/3, -z+2/3'
'y+1/3, -x+y+2/3, -z+2/3'
'x-y+1/3, x+2/3, -z+2/3'

loop_
_atom_site_aniso_label
_atom_site_aniso_U_11
_atom_site_aniso_U_22
_atom_site_aniso_U_33
_atom_site_aniso_U_23
_atom_site_aniso_U_13
_atom_site_aniso_U_12
P1 0.0257(4) 0.0237(4) 0.0370(5) -0.0029(3) -0.0037(3) 0.0126(3)
N1 0.0219(12) 0.0260(12) 0.0333(14) -0.0056(11) -0.0018(11) 0.0123(11)
O1 0.0251(10) 0.0276(10) 0.0377(12) 0.0011(9) -0.0028(9) 0.0109(8)
O2 0.0271(10) 0.0268(10) 0.0354(12) -0.0062(9) -0.0060(9) 0.0171(8)
O3 0.0327(10) 0.0267(10) 0.0361(12) 0.0013(9) 0.0008(9) 0.0175(9)
O4 0.0260(10) 0.0232(9) 0.0412(12) -0.0053(8) -0.0061(8) 0.0149(8)
O5 0.0304(10) 0.0240(10) 0.0392(12) -0.0053(9) 0.0009(9) 0.0119(8)
C1 0.028(2) 0.0272(15) 0.032(2) -0.0045(13) -0.0030(13) 0.0117(13)
C2 0.023(2) 0.046(2) 0.052(2) 0.004(2) -0.0037(15) 0.0086(14)
C3 0.026(2) 0.067(2) 0.057(2) 0.007(2) -0.010(2) 0.018(2)
C4 0.038(2) 0.059(2) 0.046(2) 0.005(2) -0.010(2) 0.025(2)
C5 0.029(2) 0.035(2) 0.038(2) -0.0038(14) -0.0061(14) 0.0171(14)
C6 0.041(2) 0.036(2) 0.032(2) 0.0003(14) -0.0036(14) 0.0207(15)
C7 0.032(2) 0.029(2) 0.035(2) 0.0020(14) 0.0026(14) 0.0097(13)
C8 0.024(2) 0.0244(15) 0.041(2) -0.0029(13) -0.0007(13) 0.0078(13)
C9 0.0227(15) 0.0283(15) 0.031(2) -0.0096(13) -0.0065(13) 0.0129(13)
C21 0.0245(15) 0.0255(15) 0.039(2) -0.0064(14) -0.0014(14) 0.0161(13)
C22 0.033(2) 0.025(2) 0.041(2) -0.0034(14) 0.0051(14) 0.0158(14)
C23 0.033(2) 0.028(2) 0.047(2) -0.008(2) 0.000(2) 0.0063(13)
C24 0.043(2) 0.039(2) 0.043(2) -0.013(2) -0.006(2) 0.009(2)
C25 0.041(2) 0.033(2) 0.033(2) -0.0048(14) -0.0024(15) 0.0139(15)
C26 0.030(2) 0.0252(15) 0.036(2) -0.0044(14) -0.0011(14) 0.0153(13)
C31 0.0262(15) 0.031(2) 0.034(2) 0.0024(14) -0.0019(13) 0.0154(13)
C32 0.036(2) 0.026(2) 0.051(2) -0.0010(14) -0.008(2) 0.0124(14)
C33 0.034(2) 0.031(2) 0.059(2) 0.006(2) 0.000(2) 0.0104(14)
C34 0.034(2) 0.044(2) 0.050(2) 0.007(2) 0.008(2) 0.016(2)
C35 0.039(2) 0.038(2) 0.039(2) -0.0054(14) -0.0019(15) 0.019(2)
C36 0.0279(15) 0.030(2) 0.036(2) 0.0007(14) -0.0024(14) 0.0161(13)
C41 0.029(2) 0.0225(14) 0.046(2) -0.0017(13) -0.0068(14) 0.0157(13)
C42 0.045(2) 0.041(2) 0.046(2) -0.0134(15) -0.015(2) 0.029(2)
C43 0.069(2) 0.068(2) 0.064(3) -0.020(2) -0.033(2) 0.050(2)
C44 0.082(3) 0.087(3) 0.080(3) -0.033(2) -0.036(2) 0.074(2)
C45 0.063(2) 0.063(2) 0.062(3) -0.022(2) -0.015(2) 0.050(2)
C46 0.035(2) 0.028(2) 0.045(2) -0.0056(14) -0.0051(15) 0.0198(13)
C51 0.034(2) 0.0185(14) 0.036(2) -0.0063(13) -0.0029(15) 0.0131(12)
C52 0.045(2) 0.028(2) 0.046(2) -0.0082(15) -0.008(2) 0.0200(14)
C53 0.064(2) 0.034(2) 0.040(2) -0.0059(15) -0.006(2) 0.028(2)
C54 0.059(2) 0.024(2) 0.042(2) 0.0016(14) 0.014(2) 0.017(2)
C55 0.041(2) 0.024(2) 0.050(2) -0.0012(14) 0.010(2) 0.0161(14)
C56 0.037(2) 0.0190(14) 0.042(2) -0.0041(13) -0.0029(15) 0.0157(13)

loop_
_atom_site_label
_atom_site_type_symbol
_atom_site_fract_x
_atom_site_fract_y
_atom_site_fract_z
_atom_site_U_iso_or_equiv
_atom_site_thermal_displace_type
_atom_site_occupancy
_atom_site_calc_flag
_atom_site_refinement_flags
_atom_site_disorder_group
P1 P 0.23151(2) 0.05494(2) 0.27780(7) 0.0287(2) Uani 1 d . .
N1 N 0.22609(6) 0.01872(6) 0.4193(2) 0.0269(5) Uani 1 d . .
O1 O 0.28608(5) 0.07818(5) 0.3002(2) 0.0312(5) Uani 1 d . .
O2 O 0.23392(5) 0.01672(5) 0.1949(2) 0.0282(5) Uani 1 d . .
O3 O 0.23834(5) 0.08601(5) 0.1575(2) 0.0306(5) Uani 1 d . .
O4 O 0.17827(5) 0.02787(5) 0.2729(2) 0.0290(5) Uani 1 d . .
O5 O 0.23267(5) 0.09219(5) 0.3754(2) 0.0319(5) Uani 1 d . .
C1 C 0.29857(8) 0.06144(8) 0.3923(3) 0.0299(7) Uani 1 d . .
C2 C 0.34003(9) 0.07389(9) 0.4242(3) 0.0439(8) Uani 1 d . .
H2 H 0.36340(9) 0.09694(9) 0.3818(3) 0.053 Uiso 1 calc R .
C3 C 0.34708(10) 0.05173(11) 0.5210(3) 0.0525(9) Uani 1 d . .
H3 H 0.37586(10) 0.06057(11) 0.5434(3) 0.063 Uiso 1 calc R .
C4 C 0.31500(9) 0.01824(10) 0.5849(3) 0.0475(8) Uani 1 d . .
H14 H 0.32156(9) 0.00416(10) 0.6493(3) 0.057 Uiso 1 calc R .
C5 C 0.27188(8) 0.00468(9) 0.5543(3) 0.0335(7) Uani 1 d . .
C6 C 0.23499(9) -0.02949(9) 0.6066(3) 0.0358(7) Uani 1 d . .
H6 H 0.23737(9) -0.04632(9) 0.6713(3) 0.043 Uiso 1 calc R .
C7 C 0.19547(9) -0.03861(8) 0.5642(3) 0.0346(7) Uani 1 d . .
H7 H 0.17045(9) -0.06203(8) 0.5993(3) 0.042 Uiso 1 calc R .
C8 C 0.19157(8) -0.01387(8) 0.4702(3) 0.0318(7) Uani 1 d . .
H8 H 0.16390(8) -0.02042(8) 0.4423(3) 0.038 Uiso 1 calc R .
C9 C 0.26529(8) 0.02773(8) 0.4594(2) 0.0273(7) Uani 1 d . .
C21 C 0.20830(8) -0.00199(8) 0.0919(3) 0.0281(7) Uani 1 d . .
C22 C 0.17323(8) -0.04269(8) 0.1036(3) 0.0324(7) Uani 1 d . .
H22 H 0.16620(8) -0.05660(8) 0.1830(3) 0.039 Uiso 1 calc R .
C23 C 0.14859(9) -0.06298(9) 0.0004(3) 0.0398(8) Uani 1 d . .
H23 H 0.12426(9) -0.09083(9) 0.0084(3) 0.048 Uiso 1 calc R .
C24 C 0.15918(9) -0.04286(9) -0.1152(3) 0.0464(8) Uani 1 d . .
H24 H 0.14225(9) -0.05689(9) -0.1869(3) 0.056 Uiso 1 calc R .
C25 C 0.19423(9) -0.00253(9) -0.1260(3) 0.0379(7) Uani 1 d . .
H25 H 0.20144(9) 0.01097(9) -0.2060(3) 0.045 Uiso 1 calc R .
C26 C 0.21933(8) 0.01892(8) -0.0231(3) 0.0296(7) Uani 1 d . .
C31 C 0.26582(8) 0.09345(8) 0.0578(3) 0.0301(7) Uani 1 d . .
C32 C 0.29977(9) 0.13498(9) 0.0436(3) 0.0389(8) Uani 1 d . .
H32 H 0.30485(9) 0.15606(9) 0.1053(3) 0.047 Uiso 1 calc R .
C33 C 0.32617(9) 0.14566(9) -0.0602(3) 0.0442(8) Uani 1 d . .
H33 H 0.34953(9) 0.17403(9) -0.0695(3) 0.053 Uiso 1 calc R .
C34 C 0.31867(9) 0.11523(9) -0.1503(3) 0.0447(8) Uani 1 d . .
H34 H 0.33700(9) 0.12245(9) -0.2212(3) 0.054 Uiso 1 calc R .
C35 C 0.28440(9) 0.07425(9) -0.1369(3) 0.0385(7) Uani 1 d . .
H35 H 0.27927(9) 0.05353(9) -0.1999(3) 0.046 Uiso 1 calc R .
C36 C 0.25700(8) 0.06238(8) -0.0332(3) 0.0307(7) Uani 1 d . .
C41 C 0.15306(8) 0.04591(8) 0.2459(3) 0.0312(7) Uani 1 d . .
C42 C 0.13410(9) 0.03808(9) 0.1290(3) 0.0406(8) Uani 1 d . .
H42 H 0.14042(9) 0.02299(9) 0.0672(3) 0.049 Uiso 1 calc R .
C43 C 0.10579(11) 0.05245(11) 0.1026(3) 0.0596(10) Uani 1 d . .
H43 H 0.09256(11) 0.04739(11) 0.0224(3) 0.072 Uiso 1 calc R .
C44 C 0.09691(12) 0.07423(12) 0.1937(4) 0.0686(12) Uani 1 d . .
H44 H 0.07718(12) 0.08378(12) 0.1763(4) 0.082 Uiso 1 calc R .
C45 C 0.11619(11) 0.08215(10) 0.3085(3) 0.0547(9) Uani 1 d . .
H45 H 0.11024(11) 0.09780(10) 0.3692(3) 0.066 Uiso 1 calc R .
C46 C 0.14455(8) 0.06764(8) 0.3382(3) 0.0342(7) Uani 1 d . .
C51 C 0.20685(8) 0.08469(8) 0.4778(3) 0.0297(7) Uani 1 d . .
C52 C 0.22521(10) 0.09155(8) 0.5951(3) 0.0390(8) Uani 1 d . .
H52 H 0.25394(10) 0.09749(8) 0.6033(3) 0.047 Uiso 1 calc R .
C53 C 0.20243(10) 0.08989(9) 0.7007(3) 0.0443(8) Uani 1 d . .
H53 H 0.21519(10) 0.09427(9) 0.7814(3) 0.053 Uiso 1 calc R .
C54 C 0.16082(10) 0.08180(8) 0.6886(3) 0.0433(8) Uani 1 d . .
H54 H 0.14520(10) 0.08140(8) 0.7609(3) 0.052 Uiso 1 calc R .
C55 C 0.14205(9) 0.07436(8) 0.5722(3) 0.0387(8) Uani 1 d . .
H55 H 0.11331(9) 0.06845(8) 0.5652(3) 0.046 Uiso 1 calc R .
C56 C 0.16444(9) 0.07532(8) 0.4638(3) 0.0322(7) Uani 1 d . .
C1S C -0.0089(7) -0.0235(6) 0.2994(18) 0.048(6) Uiso 0.17 d PDU -1
H1S1 H 0.0050(7) -0.0358(6) 0.2485(18) 0.072 Uiso 0.17 calc PR -1
H1S2 H -0.0153(7) -0.0051(6) 0.2465(18) 0.072 Uiso 0.17 calc PR -1
H1S3 H -0.0356(7) -0.0466(6) 0.3347(18) 0.072 Uiso 0.17 calc PR -1
C2S C 0.0147(10) -0.0026(14) 0.3833(32) 0.068(8) Uiso 0.17 d PDU -1
H2S1 H 0.0418(10) 0.0201(14) 0.3462(32) 0.082 Uiso 0.17 calc PR -1
H2S2 H 0.0215(10) -0.0213(14) 0.4342(32) 0.082 Uiso 0.17 calc PR -1
O1S O -0.0007(9) 0.0157(6) 0.4586(13) 0.067(6) Uiso 0.17 d PDU -1
C3S C 0.0038(13) 0.0145(8) 0.5798(23) 0.065(8) Uiso 0.17 d PDU -1
H3S1 H 0.0292(13) 0.0114(8) 0.5945(23) 0.078 Uiso 0.17 calc PR -1
H3S2 H 0.0106(13) 0.0428(8) 0.6138(23) 0.078 Uiso 0.17 calc PR -1
C4S C -0.0250(7) -0.0123(8) 0.6418(23) 0.035(6) Uiso 0.17 d PDU -1
H4S1 H -0.0163(7) -0.0087(8) 0.7303(23) 0.052 Uiso 0.17 calc PR -1
H4S2 H -0.0316(7) -0.0409(8) 0.6132(23) 0.052 Uiso 0.17 calc PR -1
H4S3 H -0.0504(7) -0.0093(8) 0.6327(23) 0.052 Uiso 0.17 calc PR -1

loop_
_atom_type_symbol
_atom_type_description
_atom_type_scat_dispersion_real
_atom_type_scat_dispersion_imag
_atom_type_scat_source
C C 0.0033 0.0016 'International Tables Vol C Tables 4.2.6.8 and 6.1.1.4'
H H 0.0000 0.0000 'International Tables Vol C Tables 4.2.6.8 and 6.1.1.4'
N N 0.0061 0.0033 'International Tables Vol C Tables 4.2.6.8 and 6.1.1.4'
O O 0.0106 0.0060 'International Tables Vol C Tables 4.2.6.8 and 6.1.1.4'
P P 0.1023 0.0942 'International Tables Vol C Tables 4.2.6.8 and 6.1.1.4'

loop_
_geom_angle_atom_site_label_1
_geom_angle_atom_site_label_2
_geom_angle_atom_site_label_3
_geom_angle
_geom_angle_publ_flag
O3 P1 O4 96.41(9) y
O3 P1 O2 95.63(9) y
O4 P1 O2 91.14(8) y
O3 P1 O5 90.15(9) y
O4 P1 O5 92.79(9) y
O2 P1 O5 172.61(10) y
O3 P1 O1 91.79(9) y
O4 P1 O1 171.78(10) y
O2 P1 O1 87.54(8) y
O5 P1 O1 87.67(9) y
O3 P1 N1 177.39(9) y
O4 P1 N1 86.04(9) y
O2 P1 N1 83.41(9) y
O5 P1 N1 90.61(9) y
O1 P1 N1 85.75(9) y
C8 N1 C9 119.3(2) ?
C8 N1 P1 130.4(2) ?
C9 N1 P1 110.0(2) ?
C1 O1 P1 116.1(2) ?
C21 O2 P1 121.76(15) ?
C31 O3 P1 125.5(2) ?
C41 O4 P1 124.5(2) ?
C51 O5 P1 126.3(2) ?
O1 C1 C2 126.2(3) ?
O1 C1 C9 115.3(2) ?
C2 C1 C9 118.5(3) ?
C1 C2 C3 118.3(3) ?
C4 C3 C2 123.8(3) ?
C3 C4 C5 119.3(3) ?
C6 C5 C9 116.1(2) ?
C6 C5 C4 127.5(3) ?
C9 C5 C4 116.4(3) ?
C7 C6 C5 119.8(3) ?
C6 C7 C8 120.6(3) ?
N1 C8 C7 120.6(2) ?
N1 C9 C5 123.5(2) ?
N1 C9 C1 112.7(2) ?
C5 C9 C1 123.7(2) ?
O2 C21 C22 118.8(3) ?
O2 C21 C26 119.9(2) ?
C22 C21 C26 121.1(3) ?
C23 C22 C21 119.9(3) ?
C22 C23 C24 119.9(3) ?
C25 C24 C23 119.8(3) ?
C24 C25 C26 121.5(3) ?
C25 C26 C21 117.8(2) ?
C25 C26 C36 122.1(3) ?
C21 C26 C36 120.1(2) ?
O3 C31 C32 116.9(2) ?
O3 C31 C36 121.7(2) ?
C32 C31 C36 121.0(3) ?
C33 C32 C31 120.0(3) ?
C34 C33 C32 120.1(3) ?
C33 C34 C35 119.6(3) ?
C34 C35 C36 121.7(3) ?
C31 C36 C35 117.5(2) ?
C31 C36 C26 121.4(3) ?
C35 C36 C26 121.1(3) ?
C42 C41 C46 122.0(2) ?
C42 C41 O4 117.7(2) ?
C46 C41 O4 120.0(2) ?
C41 C42 C43 119.3(3) ?
C44 C43 C42 119.5(3) ?
C45 C44 C43 120.7(3) ?
C44 C45 C46 121.1(3) ?
C41 C46 C45 117.5(3) ?
C41 C46 C56 121.7(2) ?
C45 C46 C56 120.8(3) ?
O5 C51 C52 118.0(2) ?
O5 C51 C56 121.0(3) ?
C52 C51 C56 120.6(3) ?
C53 C52 C51 120.7(3) ?
C52 C53 C54 119.6(3) ?
C55 C54 C53 120.1(3) ?
C54 C55 C56 121.2(3) ?
C51 C56 C55 117.7(3) ?
C51 C56 C46 120.8(3) ?
C55 C56 C46 121.5(3) ?
C1S C2S O1S 115.0(22) ?
C3S O1S C2S 119.6(29) ?
C4S C3S O1S 120.1(25) ?

loop_
_geom_bond_atom_site_label_1
_geom_bond_atom_site_label_2
_geom_bond_distance
_geom_bond_publ_flag
P1 O3 1.637(2) y
P1 O4 1.662(2) y
P1 O2 1.673(2) y
P1 O5 1.681(2) y
P1 O1 1.725(2) y
P1 N1 1.938(2) y
N1 C8 1.326(3) ?
N1 C9 1.350(3) ?
O1 C1 1.341(3) ?
O2 C21 1.374(3) ?
O3 C31 1.383(3) ?
O4 C41 1.386(3) ?
O5 C51 1.370(3) ?
C1 C2 1.370(4) ?
C1 C9 1.402(4) ?
C2 C3 1.403(4) ?
C3 C4 1.364(4) ?
C4 C5 1.414(4) ?
C5 C6 1.398(4) ?
C5 C9 1.401(4) ?
C6 C7 1.367(4) ?
C7 C8 1.393(4) ?
C21 C22 1.382(4) ?
C21 C26 1.387(4) ?
C22 C23 1.371(4) ?
C23 C24 1.382(4) ?
C24 C25 1.372(4) ?
C25 C26 1.384(4) ?
C26 C36 1.476(4) ?
C31 C32 1.388(4) ?
C31 C36 1.392(4) ?
C32 C33 1.381(4) ?
C33 C34 1.377(4) ?
C34 C35 1.379(4) ?
C35 C36 1.398(4) ?
C41 C42 1.379(4) ?
C41 C46 1.383(4) ?
C42 C43 1.384(4) ?
C43 C44 1.382(4) ?
C44 C45 1.363(4) ?
C45 C46 1.397(4) ?
C46 C56 1.476(4) ?
C51 C52 1.377(4) ?
C51 C56 1.398(4) ?
C52 C53 1.375(4) ?
C53 C54 1.382(4) ?
C54 C55 1.372(4) ?
C55 C56 1.399(4) ?
C1S C2S 1.20(3) ?
C2S O1S 1.32(2) ?
O1S C3S 1.30(2) ?
C3S C4S 1.20(3) ?
